data_2243982
loop_
_publ_author_name
'Atio\(glu, Zeliha'
'Akkurt, Mehmet'
'Shikhaliyev, Namiq Q.'
'Askerova, Ulviyya F.'
'Mukhtarova, Sevinc H.'
'Askerov, Rizvan K.'
'Bhattarai, Ajaya'

_publ_section_title
;
 Crystal structure and Hirshfeld surface analysis of
 3-[2-(3,5-dimethylphenyl)hydrazinylidene]benzofuran-2(3<i>H</i>)-one
;
_journal_coeditor_code IS5559
_journal_issue 12
_journal_name_full 'Acta Crystallographica Section E'
_journal_page_first 1280
_journal_page_last 1284
_journal_paper_doi 10.1107/S2056989021011749
_journal_volume 77
_journal_year 2021
_chemical_formula_iupac 'C16 H14 N2 O2'
_chemical_formula_moiety 'C16 H14 N2 O2'
_chemical_formula_sum 'C16 H14 N2 O2'
_chemical_formula_weight 266.29
_chemical_name_systematic
;
3-[2-(3,5-Dimethylphenyl)hydrazinylidene]benzofuran-2(3<i>H</i>)-one
;
_space_group_crystal_system monoclinic
_space_group_IT_number 14
_space_group_name_Hall '-P 2ybc'
_space_group_name_H-M_alt 'P 1 21/c 1'
_atom_sites_solution_hydrogens mixed
_audit_creation_method SHELXL-2018/3
_cell_angle_alpha 90
_cell_angle_beta 107.2400(10)
_cell_angle_gamma 90
_cell_formula_units_Z 4
_cell_length_a 8.8644(4)
_cell_length_b 19.9222(8)
_cell_length_c 8.1736(3)
_cell_measurement_reflns_used 3738
_cell_measurement_temperature 296(2)
_cell_measurement_theta_max 30.46
_cell_measurement_theta_min 2.41
_cell_volume 1378.59(10)
_computing_cell_refinement
;
SAINT (Bruker, 2003)
;
_computing_data_collection
;
APEX2 (Bruker, 2003)
;
_computing_data_reduction
;
SAINT (Bruker, 2003)
;
_computing_molecular_graphics
;
ORTEP-3 for Windows (Farrugia, 2012)
;
_computing_publication_material
;
PLATON (Spek, 2020)
;
_computing_structure_refinement
;
SHELXL (Sheldrick, 2015<i>b</i>)
;
_computing_structure_solution
;
<i>SHELXT</i> (Sheldrick, 2015<i>a</i>)
;
_diffrn_ambient_temperature 296(2)
_diffrn_measured_fraction_theta_full 0.997
_diffrn_measured_fraction_theta_max 0.993
_diffrn_measurement_device_type 'Bruker APEXII CCD'
_diffrn_measurement_method '\f and \w scans'
_diffrn_radiation_type MoK\a
_diffrn_radiation_wavelength 0.71073
_diffrn_reflns_av_R_equivalents 0.0580
_diffrn_reflns_av_unetI/netI 0.0484
_diffrn_reflns_limit_h_max 12
_diffrn_reflns_limit_h_min -12
_diffrn_reflns_limit_k_max 28
_diffrn_reflns_limit_k_min -28
_diffrn_reflns_limit_l_max 11
_diffrn_reflns_limit_l_min -11
_diffrn_reflns_number 22343
_diffrn_reflns_theta_full 25.242
_diffrn_reflns_theta_max 30.485
_diffrn_reflns_theta_min 2.406
_exptl_absorpt_coefficient_mu 0.086
_exptl_absorpt_correction_T_max 0.7461
_exptl_absorpt_correction_T_min 0.6839
_exptl_absorpt_correction_type multi-scan
_exptl_absorpt_process_details
;
(SADABS; Bruker, 2003)
;
_exptl_crystal_colour colourless
_exptl_crystal_density_diffrn 1.283
_exptl_crystal_description prism
_exptl_crystal_F_000 560
_exptl_crystal_size_max 0.400
_exptl_crystal_size_mid 0.211
_exptl_crystal_size_min 0.055
_refine_diff_density_max 0.151
_refine_diff_density_min -0.138
_refine_ls_extinction_method none
_refine_ls_goodness_of_fit_ref 1.035
_refine_ls_hydrogen_treatment mixed
_refine_ls_matrix_type full
_refine_ls_number_parameters 188
_refine_ls_number_reflns 4176
_refine_ls_number_restraints 0
_refine_ls_restrained_S_all 1.035
_refine_ls_R_factor_all 0.1214
_refine_ls_R_factor_gt 0.0624
_refine_ls_shift/su_max 0.000
_refine_ls_shift/su_mean 0.000
_refine_ls_structure_factor_coef Fsqd
_refine_ls_weighting_details 'w=1/[\s^2^(Fo^2^)+(0.0465P)^2^+0.2174P] where P=(Fo^2^+2Fc^2^)/3'
_refine_ls_weighting_scheme calc
_refine_ls_wR_factor_gt 0.1208
_refine_ls_wR_factor_ref 0.1461
_reflns_number_gt 2332
_reflns_number_total 4176
_reflns_threshold_expression 'I > 2\s(I)'
_cod_data_source_file is5559sup1.cif
_cod_data_source_block I
_cod_original_sg_symbol_H-M 'P 21/c'
_cod_database_code 2243982
_shelx_space_group_comment
;
The symmetry employed for this shelxl refinement is uniquely defined
by the following loop, which should always be used as a source of
symmetry information in preference to the above space-group names.
They are only intended as comments.
;
_shelx_estimated_absorpt_t_min 0.966
_shelx_estimated_absorpt_t_max 0.995

loop_
_space_group_symop_operation_xyz
'x, y, z'
'-x, y+1/2, -z+1/2'
'-x, -y, -z'
'x, -y-1/2, z-1/2'

loop_
_atom_site_type_symbol
_atom_site_label
_atom_site_fract_x
_atom_site_fract_y
_atom_site_fract_z
_atom_site_U_iso_or_equiv
_atom_site_adp_type
_atom_site_calc_flag
_atom_site_occupancy
_atom_site_disorder_assembly
_atom_site_disorder_group
C C1 0.7095(2) 0.56971(8) 0.9270(2) 0.0519(4) Uani d 1 . .
C C2 0.76884(18) 0.52981(8) 0.8095(2) 0.0482(4) Uani d 1 . .
C C3 0.92693(18) 0.55352(8) 0.8274(2) 0.0493(4) Uani d 1 . .
C C4 1.0448(2) 0.53565(9) 0.7563(3) 0.0624(5) Uani d 1 . .
H H4 1.028478 0.502040 0.673914 0.075 Uiso calc 1 . .
C C5 1.1879(2) 0.56929(11) 0.8114(3) 0.0728(6) Uani d 1 . .
H H5 1.268324 0.558312 0.764500 0.087 Uiso calc 1 . .
C C6 1.2129(2) 0.61884(11) 0.9347(3) 0.0749(6) Uani d 1 . .
H H6 1.310276 0.640405 0.969456 0.090 Uiso calc 1 . .
C C7 1.0974(2) 0.63715(10) 1.0075(3) 0.0673(5) Uani d 1 . .
H H7 1.114142 0.670299 1.091089 0.081 Uiso calc 1 . .
C C8 0.95594(19) 0.60361(8) 0.9495(2) 0.0538(4) Uani d 1 . .
C C9 0.4768(2) 0.40926(8) 0.6127(2) 0.0530(4) Uani d 1 . .
C C10 0.5476(2) 0.37321(9) 0.5108(2) 0.0603(5) Uani d 1 . .
H H10 0.648784 0.384407 0.508401 0.072 Uiso calc 1 . .
C C11 0.4678(3) 0.32049(9) 0.4125(2) 0.0702(6) Uani d 1 . .
C C12 0.3181(3) 0.30497(10) 0.4188(3) 0.0779(6) Uani d 1 . .
H H12 0.263853 0.269826 0.351887 0.093 Uiso calc 1 . .
C C13 0.2457(2) 0.33984(10) 0.5213(3) 0.0693(6) Uani d 1 . .
C C14 0.3266(2) 0.39267(9) 0.6189(2) 0.0598(5) Uani d 1 . .
H H14 0.280284 0.416993 0.688386 0.072 Uiso calc 1 . .
C C15 0.5458(3) 0.28029(12) 0.3040(3) 0.1039(9) Uani d 1 . .
H H15A 0.513973 0.234174 0.302284 0.156 Uiso calc 1 . .
H H15B 0.658448 0.283384 0.351251 0.156 Uiso calc 1 . .
H H15C 0.514651 0.297710 0.189347 0.156 Uiso calc 1 . .
C C16 0.0820(3) 0.32121(12) 0.5296(3) 0.0972(8) Uani d 1 . .
H H16D 0.052299 0.350758 0.607547 0.146 Uiso calc 0.67(4) A 1
H H16E 0.082700 0.275746 0.568674 0.146 Uiso calc 0.67(4) A 1
H H16F 0.007489 0.325362 0.417644 0.146 Uiso calc 0.67(4) A 1
H H16A 0.013993 0.359673 0.500891 0.146 Uiso calc 0.33(4) A 2
H H16B 0.088531 0.306500 0.643291 0.146 Uiso calc 0.33(4) A 2
H H16C 0.039964 0.285692 0.449682 0.146 Uiso calc 0.33(4) A 2
N N1 0.69683(16) 0.48115(7) 0.70999(18) 0.0508(3) Uani d 1 . .
N N2 0.55439(17) 0.46316(7) 0.7133(2) 0.0545(4) Uani d 1 . .
H H2 0.513(2) 0.4843(10) 0.792(3) 0.077(6) Uiso d 1 . .
O O1 0.82605(14) 0.61480(6) 1.00954(16) 0.0609(3) Uani d 1 . .
O O2 0.58433(14) 0.56775(7) 0.95705(17) 0.0666(4) Uani d 1 . .

loop_
_atom_site_aniso_label
_atom_site_aniso_U_11
_atom_site_aniso_U_22
_atom_site_aniso_U_33
_atom_site_aniso_U_12
_atom_site_aniso_U_13
_atom_site_aniso_U_23
C1 0.0428(9) 0.0531(9) 0.0561(10) -0.0041(7) 0.0089(8) -0.0012(8)
C2 0.0422(9) 0.0501(9) 0.0482(9) -0.0004(7) 0.0073(7) 0.0016(7)
C3 0.0403(8) 0.0503(9) 0.0546(10) 0.0026(7) 0.0100(7) 0.0083(7)
C4 0.0525(11) 0.0673(11) 0.0680(12) 0.0056(9) 0.0186(9) 0.0090(9)
C5 0.0459(11) 0.0842(14) 0.0898(16) 0.0066(10) 0.0223(11) 0.0224(12)
C6 0.0445(11) 0.0770(13) 0.0958(16) -0.0094(9) 0.0092(11) 0.0179(12)
C7 0.0512(11) 0.0607(11) 0.0808(14) -0.0092(9) 0.0053(10) 0.0015(10)
C8 0.0409(9) 0.0531(9) 0.0630(11) -0.0004(7) 0.0088(8) 0.0055(8)
C9 0.0536(10) 0.0501(9) 0.0461(9) -0.0056(8) 0.0005(8) 0.0030(7)
C10 0.0700(12) 0.0553(10) 0.0511(10) -0.0063(9) 0.0109(9) 0.0003(8)
C11 0.0950(16) 0.0537(11) 0.0542(11) -0.0090(10) 0.0102(11) -0.0011(9)
C12 0.0988(17) 0.0575(12) 0.0572(12) -0.0205(11) -0.0078(12) -0.0005(10)
C13 0.0649(12) 0.0635(12) 0.0621(12) -0.0153(9) -0.0080(10) 0.0156(10)
C14 0.0534(10) 0.0616(11) 0.0553(10) -0.0066(8) 0.0020(8) 0.0065(8)
C15 0.150(2) 0.0746(15) 0.0865(17) -0.0083(15) 0.0348(17) -0.0243(13)
C16 0.0724(15) 0.0949(17) 0.1019(18) -0.0327(12) -0.0085(13) 0.0192(14)
N1 0.0466(8) 0.0525(8) 0.0497(8) -0.0017(6) 0.0086(6) 0.0028(6)
N2 0.0475(8) 0.0574(9) 0.0553(9) -0.0059(7) 0.0100(7) -0.0065(7)
O1 0.0496(7) 0.0610(7) 0.0690(8) -0.0061(6) 0.0127(6) -0.0130(6)
O2 0.0473(7) 0.0790(9) 0.0757(9) -0.0041(6) 0.0213(6) -0.0101(7)

loop_
_atom_type_symbol
_atom_type_description
_atom_type_scat_dispersion_real
_atom_type_scat_dispersion_imag
_atom_type_scat_source
C C 0.0033 0.0016 'International Tables Vol C Tables 4.2.6.8 and 6.1.1.4'
H H 0.0000 0.0000 'International Tables Vol C Tables 4.2.6.8 and 6.1.1.4'
N N 0.0061 0.0033 'International Tables Vol C Tables 4.2.6.8 and 6.1.1.4'
O O 0.0106 0.0060 'International Tables Vol C Tables 4.2.6.8 and 6.1.1.4'

loop_
_geom_angle_atom_site_label_1
_geom_angle_atom_site_label_2
_geom_angle_atom_site_label_3
_geom_angle_site_symmetry_1
_geom_angle_site_symmetry_3
_geom_angle
_geom_angle_publ_flag
O2 C1 O1 . . 121.34(16) ?
O2 C1 C2 . . 130.48(16) ?
O1 C1 C2 . . 108.18(14) ?
N1 C2 C3 . . 125.97(16) ?
N1 C2 C1 . . 127.59(15) ?
C3 C2 C1 . . 106.43(14) ?
C8 C3 C4 . . 119.17(16) ?
C8 C3 C2 . . 106.10(15) ?
C4 C3 C2 . . 134.70(17) ?
C3 C4 C5 . . 118.10(19) ?
C3 C4 H4 . . 121.0 ?
C5 C4 H4 . . 121.0 ?
C6 C5 C4 . . 121.07(19) ?
C6 C5 H5 . . 119.5 ?
C4 C5 H5 . . 119.5 ?
C7 C6 C5 . . 121.71(19) ?
C7 C6 H6 . . 119.1 ?
C5 C6 H6 . . 119.1 ?
C8 C7 C6 . . 116.17(19) ?
C8 C7 H7 . . 121.9 ?
C6 C7 H7 . . 121.9 ?
C7 C8 C3 . . 123.77(18) ?
C7 C8 O1 . . 124.32(17) ?
C3 C8 O1 . . 111.89(14) ?
C10 C9 C14 . . 120.63(16) ?
C10 C9 N2 . . 121.31(16) ?
C14 C9 N2 . . 118.05(17) ?
C11 C10 C9 . . 119.94(19) ?
C11 C10 H10 . . 120.0 ?
C9 C10 H10 . . 120.0 ?
C12 C11 C10 . . 118.8(2) ?
C12 C11 C15 . . 121.18(19) ?
C10 C11 C15 . . 120.0(2) ?
C11 C12 C13 . . 122.29(18) ?
C11 C12 H12 . . 118.9 ?
C13 C12 H12 . . 118.9 ?
C12 C13 C14 . . 118.4(2) ?
C12 C13 C16 . . 121.7(2) ?
C14 C13 C16 . . 119.9(2) ?
C13 C14 C9 . . 119.93(19) ?
C13 C14 H14 . . 120.0 ?
C9 C14 H14 . . 120.0 ?
C11 C15 H15A . . 109.5 ?
C11 C15 H15B . . 109.5 ?
H15A C15 H15B . . 109.5 ?
C11 C15 H15C . . 109.5 ?
H15A C15 H15C . . 109.5 ?
H15B C15 H15C . . 109.5 ?
C13 C16 H16D . . 109.5 ?
C13 C16 H16E . . 109.5 ?
H16D C16 H16E . . 109.5 ?
C13 C16 H16F . . 109.5 ?
H16D C16 H16F . . 109.5 ?
H16E C16 H16F . . 109.5 ?
C13 C16 H16A . . 109.5 ?
C13 C16 H16B . . 109.5 ?
H16A C16 H16B . . 109.5 ?
C13 C16 H16C . . 109.5 ?
H16A C16 H16C . . 109.5 ?
H16B C16 H16C . . 109.5 ?
C2 N1 N2 . . 118.89(15) ?
N1 N2 C9 . . 120.08(15) ?
N1 N2 H2 . . 117.9(13) ?
C9 N2 H2 . . 121.7(13) ?
C1 O1 C8 . . 107.39(13) ?

loop_
_geom_bond_atom_site_label_1
_geom_bond_atom_site_label_2
_geom_bond_site_symmetry_2
_geom_bond_distance
_geom_bond_publ_flag
C1 O2 . 1.2064(19) ?
C1 O1 . 1.3842(19) ?
C1 C2 . 1.459(2) ?
C2 N1 . 1.304(2) ?
C2 C3 . 1.445(2) ?
C3 C8 . 1.380(2) ?
C3 C4 . 1.385(2) ?
C4 C5 . 1.386(3) ?
C4 H4 . 0.9300 ?
C5 C6 . 1.381(3) ?
C5 H5 . 0.9300 ?
C6 C7 . 1.377(3) ?
C6 H6 . 0.9300 ?
C7 C8 . 1.375(2) ?
C7 H7 . 0.9300 ?
C8 O1 . 1.397(2) ?
C9 C10 . 1.383(2) ?
C9 C14 . 1.387(2) ?
C9 N2 . 1.402(2) ?
C10 C11 . 1.383(2) ?
C10 H10 . 0.9300 ?
C11 C12 . 1.378(3) ?
C11 C15 . 1.506(3) ?
C12 C13 . 1.384(3) ?
C12 H12 . 0.9300 ?
C13 C14 . 1.385(2) ?
C13 C16 . 1.519(3) ?
C14 H14 . 0.9300 ?
C15 H15A . 0.9600 ?
C15 H15B . 0.9600 ?
C15 H15C . 0.9600 ?
C16 H16D . 0.9600 ?
C16 H16E . 0.9600 ?
C16 H16F . 0.9600 ?
C16 H16A . 0.9600 ?
C16 H16B . 0.9600 ?
C16 H16C . 0.9600 ?
N1 N2 . 1.3206(19) ?
N2 H2 . 0.93(2) ?

loop_
_geom_hbond_atom_site_label_D
_geom_hbond_atom_site_label_H
_geom_hbond_atom_site_label_A
_geom_hbond_site_symmetry_A
_geom_hbond_distance_DH
_geom_hbond_distance_HA
_geom_hbond_distance_DA
_geom_hbond_angle_DHA
_geom_hbond_publ_flag
N2 H2 O2 . 0.93(2) 2.12(2) 2.840(2) 133.8(16) yes
C15 H15A Cg3 4_554 0.96 2.90 3.591(3) 130 yes
C16 H16F Cg2 3_666 0.96 2.92 3.715(3) 141 yes

loop_
_geom_torsion_atom_site_label_1
_geom_torsion_atom_site_label_2
_geom_torsion_atom_site_label_3
_geom_torsion_atom_site_label_4
_geom_torsion_site_symmetry_1
_geom_torsion_site_symmetry_2
_geom_torsion_site_symmetry_3
_geom_torsion_site_symmetry_4
_geom_torsion
_geom_torsion_publ_flag
O2 C1 C2 N1 . . . . -1.0(3) ?
O1 C1 C2 N1 . . . . 178.73(15) ?
O2 C1 C2 C3 . . . . -179.52(18) ?
O1 C1 C2 C3 . . . . 0.23(17) ?
N1 C2 C3 C8 . . . . -178.02(16) ?
C1 C2 C3 C8 . . . . 0.52(17) ?
N1 C2 C3 C4 . . . . -0.4(3) ?
C1 C2 C3 C4 . . . . 178.17(19) ?
C8 C3 C4 C5 . . . . -0.1(3) ?
C2 C3 C4 C5 . . . . -177.49(18) ?
C3 C4 C5 C6 . . . . 0.5(3) ?
C4 C5 C6 C7 . . . . -0.3(3) ?
C5 C6 C7 C8 . . . . -0.4(3) ?
C6 C7 C8 C3 . . . . 0.9(3) ?
C6 C7 C8 O1 . . . . 179.25(16) ?
C4 C3 C8 C7 . . . . -0.7(3) ?
C2 C3 C8 C7 . . . . 177.41(16) ?
C4 C3 C8 O1 . . . . -179.19(14) ?
C2 C3 C8 O1 . . . . -1.11(19) ?
C14 C9 C10 C11 . . . . 0.6(3) ?
N2 C9 C10 C11 . . . . -179.74(16) ?
C9 C10 C11 C12 . . . . -0.1(3) ?
C9 C10 C11 C15 . . . . -178.83(18) ?
C10 C11 C12 C13 . . . . -0.7(3) ?
C15 C11 C12 C13 . . . . 178.06(19) ?
C11 C12 C13 C14 . . . . 0.8(3) ?
C11 C12 C13 C16 . . . . -178.75(19) ?
C12 C13 C14 C9 . . . . -0.3(3) ?
C16 C13 C14 C9 . . . . 179.33(17) ?
C10 C9 C14 C13 . . . . -0.5(3) ?
N2 C9 C14 C13 . . . . 179.91(15) ?
C3 C2 N1 N2 . . . . 176.94(15) ?
C1 C2 N1 N2 . . . . -1.3(2) ?
C2 N1 N2 C9 . . . . -177.48(14) ?
C10 C9 N2 N1 . . . . 1.1(2) ?
C14 C9 N2 N1 . . . . -179.26(15) ?
O2 C1 O1 C8 . . . . 178.89(16) ?
C2 C1 O1 C8 . . . . -0.88(17) ?
C7 C8 O1 C1 . . . . -177.24(17) ?
C3 C8 O1 C1 . . . . 1.27(19) ?

_cod_database_fobs_code 2243982
